data_7100262
loop_
_publ_author_name
'Masahito Ochiai'
'Norihiro Tada'

_journal_name_full 'Chemical Communications'
_journal_paper_doi 10.1039/b509269h
_journal_year 2005
_chemical_formula_moiety 'C17 H22 B F4 N S2 '
_chemical_formula_sum 'C17 H22 B F4 N S2'
_chemical_formula_weight 391.29
_space_group_IT_number 2
_space_group_name_Hall '-P 1'
_space_group_name_H-M_alt 'P -1'
_symmetry_cell_setting triclinic
_symmetry_Int_Tables_number 2
_symmetry_space_group_name_Hall '-P 1'
_symmetry_space_group_name_H-M 'P -1'
_cell_angle_alpha 88.22(3)
_cell_angle_beta 110.16(3)
_cell_angle_gamma 109.98(3)
_cell_formula_units_Z 2
_cell_length_a 9.556(3)
_cell_length_b 9.578(3)
_cell_length_c 11.187(4)
_cell_measurement_temperature 93.1
_cell_volume 899.0(5)
_exptl_crystal_density_diffrn 1.445
_cod_original_formula_sum 'C17 H22 B F4 N S2 '
_cod_database_code 7100262

loop_
_symmetry_equiv_pos_site_id
_symmetry_equiv_pos_as_xyz
1 +X,+Y,+Z
2 -X,-Y,-Z

loop_
_atom_site_label
_atom_site_type_symbol
_atom_site_fract_x
_atom_site_fract_y
_atom_site_fract_z
_atom_site_U_iso_or_equiv
_atom_site_adp_type
_atom_site_occupancy
_atom_site_symmetry_multiplicity
_atom_site_calc_flag
_atom_site_refinement_flags
_atom_site_disorder_assembly
_atom_site_disorder_group
S(1) S 0.59072(8) 0.31444(7) 0.60704(7) 0.0195(2) Uani 1.00 1 d . . .
S(2) S 0.31870(7) 0.01652(7) 0.60459(7) 0.0189(2) Uani 1.00 1 d . . .
F(1) F 0.7899(2) -0.3801(2) 0.6432(2) 0.0380(5) Uani 1.00 1 d . . .
F(2) F 0.9686(2) -0.1667(2) 0.6153(2) 0.0376(5) Uani 1.00 1 d . . .
F(3) F 0.7322(2) -0.2803(2) 0.4534(2) 0.0326(5) Uani 1.00 1 d . . .
F(4) F 0.9207(2) -0.3876(2) 0.5113(2) 0.0349(5) Uani 1.00 1 d . . .
N(1) N 0.6217(2) 0.0691(2) 0.6804(2) 0.0170(5) Uani 1.00 1 d . . .
C(1) C 0.6325(3) -0.1859(3) 0.7411(3) 0.0207(7) Uani 1.00 1 d . . .
C(2) C 0.5385(3) -0.3313(3) 0.7466(3) 0.0223(7) Uani 1.00 1 d . . .
C(3) C 0.3739(3) -0.3752(3) 0.7096(3) 0.0216(7) Uani 1.00 1 d . . .
C(4) C 0.2974(3) -0.2744(3) 0.6663(3) 0.0208(6) Uani 1.00 1 d . . .
C(5) C 0.3897(3) -0.1281(3) 0.6609(3) 0.0197(6) Uani 1.00 1 d . . .
C(6) C 0.5110(3) 0.1327(3) 0.6309(3) 0.0202(7) Uani 1.00 1 d . . .
C(7) C 0.7775(3) 0.3009(3) 0.6645(3) 0.0196(6) Uani 1.00 1 d . . .
C(8) C 0.7789(3) 0.1659(3) 0.7018(3) 0.0182(6) Uani 1.00 1 d . . .
C(9) C 0.5563(3) -0.0842(3) 0.6994(3) 0.0175(6) Uani 1.00 1 d . . .
C(10) C 0.9171(3) 0.1153(3) 0.7609(3) 0.0204(7) Uani 1.00 1 d . . .
C(11) C 1.0807(3) 0.2349(3) 0.7860(3) 0.0197(6) Uani 1.00 1 d . . .
C(12) C 1.2089(3) 0.1718(3) 0.8599(3) 0.0229(7) Uani 1.00 1 d . . .
C(13) C 1.3793(3) 0.2756(3) 0.8858(3) 0.0216(7) Uani 1.00 1 d . . .
C(14) C 1.5000(3) 0.2012(3) 0.9535(3) 0.0227(7) Uani 1.00 1 d . . .
C(15) C 1.6726(3) 0.2974(3) 0.9810(3) 0.0234(7) Uani 1.00 1 d . . .
C(16) C 1.7869(3) 0.2126(3) 1.0375(3) 0.0265(7) Uani 1.00 1 d . . .
C(17) C 1.9600(3) 0.3054(4) 1.0635(4) 0.0373(9) Uani 1.00 1 d . . .
B(1) B 0.8534(3) -0.3023(3) 0.5559(3) 0.0201(7) Uani 1.00 1 d . . .
H(1) H 0.7386 -0.1591 0.7592 0.026 Uiso 1.00 1 c R . .
H(2) H 0.5958 -0.3997 0.7747 0.028 Uiso 1.00 1 c R . .
H(22) H 1.9818 0.3438 0.9978 0.047 Uiso 1.00 1 c R . .
H(19) H 1.7595 0.1246 0.9798 0.034 Uiso 1.00 1 c R . .
H(18) H 1.7711 0.1743 1.1156 0.034 Uiso 1.00 1 c R . .
H(16) H 1.6888 0.3313 0.9008 0.029 Uiso 1.00 1 c R . .
H(17) H 1.6999 0.3853 1.0366 0.029 Uiso 1.00 1 c R . .
H(14) H 1.4840 0.1663 1.0337 0.029 Uiso 1.00 1 c R . .
H(15) H 1.4802 0.1135 0.9020 0.029 Uiso 1.00 1 c R . .
H(12) H 1.3969 0.3093 0.8084 0.026 Uiso 1.00 1 c R . .
H(13) H 1.3984 0.3637 0.9389 0.026 Uiso 1.00 1 c R . .
H(10) H 1.1905 0.1452 0.9372 0.029 Uiso 1.00 1 c R . .
H(11) H 1.1937 0.0796 0.8170 0.029 Uiso 1.00 1 c R . .
H(8) H 1.0866 0.3197 0.8310 0.024 Uiso 1.00 1 c R . .
H(9) H 1.0964 0.2627 0.7097 0.024 Uiso 1.00 1 c R . .
H(5) H 0.8653 0.3774 0.6681 0.024 Uiso 1.00 1 c R . .
H(6) H 0.9020 0.0335 0.7100 0.026 Uiso 1.00 1 c R . .
H(7) H 0.9074 0.0797 0.8383 0.025 Uiso 1.00 1 c R . .
H(3) H 0.3150 -0.4694 0.7147 0.025 Uiso 1.00 1 c R . .
H(4) H 0.1886 -0.3089 0.6400 0.025 Uiso 1.00 1 c R . .
H(20) H 2.0335 0.2427 1.0952 0.047 Uiso 1.00 1 c R . .
H(21) H 1.9938 0.3848 1.1276 0.047 Uiso 1.00 1 c R . .

loop_
_atom_site_aniso_label
_atom_site_aniso_U_11
_atom_site_aniso_U_22
_atom_site_aniso_U_33
_atom_site_aniso_U_12
_atom_site_aniso_U_13
_atom_site_aniso_U_23
S(1) 0.0199(3) 0.0175(3) 0.0239(4) 0.0098(3) 0.0083(3) 0.0056(3)
S(2) 0.0156(3) 0.0199(3) 0.0237(4) 0.0090(3) 0.0073(3) 0.0042(3)
F(1) 0.047(1) 0.033(1) 0.040(1) 0.0155(9) 0.0223(9) 0.0143(9)
F(2) 0.0301(9) 0.0202(8) 0.049(1) 0.0024(7) 0.0041(8) -0.0052(8)
F(3) 0.0293(9) 0.0331(9) 0.040(1) 0.0206(8) 0.0085(8) 0.0104(8)
F(4) 0.0252(8) 0.040(1) 0.041(1) 0.0205(8) 0.0035(8) -0.0068(9)
N(1) 0.016(1) 0.015(1) 0.023(1) 0.0070(9) 0.0093(9) 0.0039(9)
C(1) 0.018(1) 0.018(1) 0.028(1) 0.007(1) 0.010(1) 0.003(1)
C(2) 0.023(1) 0.020(1) 0.027(2) 0.011(1) 0.010(1) 0.006(1)
C(3) 0.021(1) 0.018(1) 0.023(1) 0.004(1) 0.006(1) 0.003(1)
C(4) 0.019(1) 0.021(1) 0.022(1) 0.007(1) 0.008(1) 0.002(1)
C(5) 0.019(1) 0.020(1) 0.024(1) 0.009(1) 0.010(1) 0.001(1)
C(6) 0.024(1) 0.020(1) 0.023(1) 0.012(1) 0.012(1) 0.004(1)
C(7) 0.017(1) 0.021(1) 0.021(1) 0.009(1) 0.006(1) 0.004(1)
C(8) 0.019(1) 0.020(1) 0.019(1) 0.007(1) 0.011(1) 0.005(1)
C(9) 0.016(1) 0.015(1) 0.021(1) 0.004(1) 0.007(1) 0.001(1)
C(10) 0.020(1) 0.018(1) 0.025(1) 0.009(1) 0.009(1) 0.004(1)
C(11) 0.017(1) 0.019(1) 0.025(1) 0.006(1) 0.009(1) 0.003(1)
C(12) 0.022(1) 0.022(1) 0.029(2) 0.010(1) 0.012(1) 0.007(1)
C(13) 0.017(1) 0.020(1) 0.028(1) 0.009(1) 0.007(1) 0.003(1)
C(14) 0.022(1) 0.020(1) 0.031(2) 0.010(1) 0.013(1) 0.006(1)
C(15) 0.020(1) 0.023(1) 0.031(2) 0.009(1) 0.012(1) 0.006(1)
C(16) 0.023(1) 0.031(2) 0.033(2) 0.014(1) 0.014(1) 0.008(1)
C(17) 0.025(1) 0.048(2) 0.044(2) 0.017(1) 0.014(1) 0.004(2)
B(1) 0.019(1) 0.019(1) 0.020(2) 0.009(1) 0.003(1) 0.004(1)

loop_
_geom_bond_atom_site_label_1
_geom_bond_atom_site_label_2
_geom_bond_distance
_geom_bond_publ_flag
_geom_bond_site_symmetry_1
_geom_bond_site_symmetry_2
S(1) C(6) 1.699(3) ? . .
S(1) C(7) 1.726(3) ? . .
S(2) C(5) 1.752(3) ? . .
S(2) C(6) 1.718(3) ? . .
F(1) B(1) 1.389(4) ? . .
F(2) B(1) 1.383(3) ? . .
F(3) B(1) 1.392(3) ? . .
F(4) B(1) 1.391(5) ? . .
N(1) C(6) 1.347(4) ? . .
N(1) C(8) 1.410(3) ? . .
N(1) C(9) 1.427(3) ? . .
C(1) C(2) 1.389(3) ? . .
C(1) C(9) 1.386(4) ? . .
C(2) C(3) 1.391(4) ? . .
C(3) C(4) 1.382(4) ? . .
C(4) C(5) 1.390(3) ? . .
C(5) C(9) 1.407(4) ? . .
C(7) C(8) 1.349(4) ? . .
C(8) C(10) 1.494(4) ? . .
C(10) C(11) 1.527(3) ? . .
C(11) C(12) 1.525(4) ? . .
C(12) C(13) 1.520(3) ? . .
C(13) C(14) 1.529(4) ? . .
C(14) C(15) 1.515(4) ? . .
C(15) C(16) 1.533(5) ? . .
C(16) C(17) 1.513(4) ? . .
C(1) H(1) 0.9046 ? . .
C(2) H(2) 0.9694 ? . .
C(3) H(3) 0.8980 ? . .
C(4) H(4) 0.9153 ? . .
C(7) H(5) 0.8949 ? . .
C(10) H(6) 0.9233 ? . .
C(10) H(7) 0.9429 ? . .
C(11) H(8) 0.9443 ? . .
C(11) H(9) 0.9315 ? . .
C(12) H(10) 0.9506 ? . .
C(12) H(11) 0.9605 ? . .
C(13) H(12) 0.9631 ? . .
C(13) H(13) 0.9744 ? . .
C(14) H(14) 0.9902 ? . .
C(14) H(15) 0.9585 ? . .
C(15) H(16) 0.9889 ? . .
C(15) H(17) 0.9676 ? . .
C(16) H(19) 0.9812 ? . .
C(16) H(18) 0.9763 ? . .
C(17) H(22) 0.8692 ? . .
C(17) H(20) 1.0408 ? . .
C(17) H(21) 0.9500 ? . .

loop_
_cod_related_entry_id
_cod_related_entry_database
_cod_related_entry_code
1 ChemSpider 21150285
